data_2215376
loop_
_publ_author_name
'Habibi, Mohammad Hossein'
'Lalegani, Arash'
'Mokhtari, Reza'
'Suzuki, Takayoshi'

_publ_section_title
;Azido{<i>N</i>,<i>N</i>'-bis[3-(2-nitrophenyl)prop-2-enylidene]ethylenediamine}(triphenylphosphine)copper(I)
 chloroform solvate
;
_journal_coeditor_code BT2498
_journal_issue 10
_journal_name_full 'Acta Crystallographica Section E'
_journal_page_first m2580
_journal_page_last m2580
_journal_paper_doi 10.1107/S160053680704559X
_journal_volume 63
_journal_year 2007
_chemical_formula_iupac '[Cu (N3) (C20 H18 N4 O4) (C18 H15 P)] , C H Cl3'
_chemical_formula_moiety 'C38 H33 Cu N7 O4 P , C H Cl3'
_chemical_formula_sum 'C39 H34 Cl3 Cu N7 O4 P'
_chemical_formula_weight 865.59
_chemical_name_systematic
;
Azido{<i>N</i>,<i>N</i>'-bis[3-(2-nitrophenyl)prop-2-
enylidene]ethylenediamine}(triphenylphosphine)copper(I) chloroform solvate
;
_space_group_IT_number 2
_symmetry_cell_setting triclinic
_symmetry_space_group_name_Hall '-P 1'
_symmetry_space_group_name_H-M 'P -1'
_atom_sites_solution_hydrogens geom
_atom_sites_solution_primary direct
_atom_sites_solution_secondary difmap
_audit_creation_method SHELXL97
_cell_angle_alpha 109.51(2)
_cell_angle_beta 103.29(3)
_cell_angle_gamma 90.45(3)
_cell_formula_units_Z 2
_cell_length_a 9.102(6)
_cell_length_b 14.328(9)
_cell_length_c 16.410(7)
_cell_measurement_reflns_used 11830
_cell_measurement_temperature 200(2)
_cell_measurement_theta_max 27.4
_cell_measurement_theta_min 3.0
_cell_volume 1955(2)
_computing_cell_refinement 'PROCESS-AUTO (Rigaku, 1998)'
_computing_data_collection 'PROCESS-AUTO (Rigaku, 1998)'
_computing_data_reduction 'CrystalStructure (Rigaku/MSC, 2004)'
_computing_molecular_graphics 'DIAMOND (Brandenburg, 2007)'
_computing_publication_material 'SHELXL97 (Sheldrick, 1997)'
_computing_structure_refinement 'SHELXL97 (Sheldrick, 1997)'
_computing_structure_solution 'SIR92 (Altomare <i>et al.</i>,  1994)'
_diffrn_ambient_temperature 200(2)
_diffrn_detector_area_resol_mean 10.00
_diffrn_measured_fraction_theta_full 0.919
_diffrn_measured_fraction_theta_max 0.919
_diffrn_measurement_device_type 'Rigaku R-AXIS RAPID'
_diffrn_measurement_method \w
_diffrn_radiation_monochromator graphite
_diffrn_radiation_source 'fine-focus sealed tube'
_diffrn_radiation_type 'Mo K\a'
_diffrn_radiation_wavelength 0.71075
_diffrn_reflns_av_R_equivalents 0.0159
_diffrn_reflns_av_sigmaI/netI 0.0346
_diffrn_reflns_limit_h_max 11
_diffrn_reflns_limit_h_min -11
_diffrn_reflns_limit_k_max 18
_diffrn_reflns_limit_k_min -18
_diffrn_reflns_limit_l_max 20
_diffrn_reflns_limit_l_min -18
_diffrn_reflns_number 15528
_diffrn_reflns_theta_full 27.44
_diffrn_reflns_theta_max 27.44
_diffrn_reflns_theta_min 2.99
_exptl_absorpt_coefficient_mu 0.855
_exptl_absorpt_correction_T_max 0.8824
_exptl_absorpt_correction_T_min 0.8341
_exptl_absorpt_correction_type multi-scan
_exptl_absorpt_process_details '(ABSCOR; Higashi, 1995)'
_exptl_crystal_colour red
_exptl_crystal_density_diffrn 1.471
_exptl_crystal_density_method 'not measured'
_exptl_crystal_description block
_exptl_crystal_F_000 888
_exptl_crystal_size_max 0.22
_exptl_crystal_size_mid 0.18
_exptl_crystal_size_min 0.15
_refine_diff_density_max 0.636
_refine_diff_density_min -0.495
_refine_ls_extinction_method none
_refine_ls_goodness_of_fit_ref 0.995
_refine_ls_hydrogen_treatment constr
_refine_ls_matrix_type full
_refine_ls_number_parameters 497
_refine_ls_number_reflns 8200
_refine_ls_number_restraints 0
_refine_ls_restrained_S_all 0.995
_refine_ls_R_factor_all 0.0382
_refine_ls_R_factor_gt 0.0302
_refine_ls_shift/su_max 0.001
_refine_ls_shift/su_mean 0.000
_refine_ls_structure_factor_coef Fsqd
_refine_ls_weighting_details 'calc w = 1/[\s^2^(Fo^2^)+(0.0578P)^2^] where P=(Fo^2^+2Fc^2^)/3'
_refine_ls_weighting_scheme calc
_refine_ls_wR_factor_gt 0.0879
_refine_ls_wR_factor_ref 0.0918
_reflns_number_gt 6283
_reflns_number_total 8200
_reflns_threshold_expression I>2\s(I)
_cod_data_source_file bt2498.cif
_cod_data_source_block I
_cod_original_cell_volume 1954.9(19)
_cod_database_code 2215376
_cod_database_fobs_code 2215376

loop_
_symmetry_equiv_pos_as_xyz
'x, y, z'
'-x, -y, -z'

loop_
_atom_site_type_symbol
_atom_site_label
_atom_site_fract_x
_atom_site_fract_y
_atom_site_fract_z
_atom_site_U_iso_or_equiv
_atom_site_adp_type
_atom_site_calc_flag
_atom_site_refinement_flags
_atom_site_occupancy
Cu Cu1 0.11196(3) 0.176702(17) 0.178776(13) 0.02108(7) Uani d . 1
Cl Cl1 0.51266(7) -0.10182(5) 0.11080(4) 0.04100(14) Uani d . 1
Cl Cl2 0.63207(10) -0.01236(7) 0.30103(5) 0.0730(2) Uani d . 1
Cl Cl3 0.36468(9) -0.15220(6) 0.23049(5) 0.0630(2) Uani d . 1
P P1 0.11027(5) 0.28753(4) 0.30973(3) 0.01926(11) Uani d . 1
O O4 -0.0400(2) -0.38709(12) 0.25223(11) 0.0491(4) Uani d . 1
O O3 0.0440(2) -0.31450(12) 0.17320(10) 0.0428(4) Uani d . 1
O O1 0.30874(18) 0.27941(12) -0.18253(9) 0.0370(4) Uani d . 1
O O2 0.4708(2) 0.37033(14) -0.20621(10) 0.0493(5) Uani d . 1
N N1 0.01363(18) 0.21652(12) 0.06768(10) 0.0224(3) Uani d . 1
N N2 -0.06478(17) 0.06375(12) 0.11801(9) 0.0206(3) Uani d . 1
N N5 0.31277(19) 0.11851(13) 0.16964(11) 0.0276(4) Uani d . 1
N N6 0.3936(2) 0.12754(14) 0.12657(12) 0.0339(4) Uani d . 1
N N7 0.4774(3) 0.13683(19) 0.08465(16) 0.0579(6) Uani d . 1
N N4 0.0176(2) -0.31477(14) 0.24334(12) 0.0335(4) Uani d . 1
N N3 0.4224(2) 0.33698(13) -0.15698(11) 0.0293(4) Uani d . 1
C C1 -0.1481(2) 0.18368(15) 0.04484(13) 0.0261(4) Uani d . 1
H H1A -0.1990 0.1905 -0.0128 0.031 Uiso calc R 1
H H1B -0.1959 0.2254 0.0913 0.031 Uiso calc R 1
C C2 -0.1655(2) 0.07557(15) 0.03818(12) 0.0245(4) Uani d . 1
H H2A -0.2721 0.0561 0.0344 0.029 Uiso calc R 1
H H2B -0.1383 0.0322 -0.0163 0.029 Uiso calc R 1
C C3 0.0638(2) 0.25774(14) 0.01996(12) 0.0239(4) Uani d . 1
H H3 -0.0058 0.2688 -0.0281 0.029 Uiso calc R 1
C C4 0.2226(2) 0.28784(15) 0.03691(12) 0.0252(4) Uani d . 1
H H4 0.2916 0.2755 0.0844 0.030 Uiso calc R 1
C C5 0.2773(2) 0.33235(15) -0.01126(12) 0.0245(4) Uani d . 1
H H5 0.2075 0.3460 -0.0577 0.029 Uiso calc R 1
C C6 0.4394(2) 0.36133(14) 0.00352(12) 0.0245(4) Uani d . 1
C C7 0.5095(2) 0.36755(14) -0.06247(12) 0.0259(4) Uani d . 1
C C8 0.6607(3) 0.39891(16) -0.04500(14) 0.0325(5) Uani d . 1
H H8 0.7031 0.4016 -0.0920 0.039 Uiso calc R 1
C C9 0.7499(3) 0.42631(17) 0.04082(15) 0.0367(5) Uani d . 1
H H9 0.8541 0.4485 0.0536 0.044 Uiso calc R 1
C C10 0.6857(3) 0.42112(17) 0.10854(14) 0.0356(5) Uani d . 1
H H10 0.7462 0.4397 0.1680 0.043 Uiso calc R 1
C C11 0.5355(3) 0.38933(16) 0.08983(14) 0.0312(5) Uani d . 1
H H11 0.4945 0.3861 0.1372 0.037 Uiso calc R 1
C C12 -0.0919(2) -0.01417(15) 0.13532(12) 0.0239(4) Uani d . 1
H H12 -0.1736 -0.0614 0.0966 0.029 Uiso calc R 1
C C13 -0.0012(2) -0.03264(15) 0.21264(13) 0.0257(4) Uani d . 1
H H13 0.0815 0.0141 0.2507 0.031 Uiso calc R 1
C C14 -0.0301(2) -0.11327(15) 0.23206(13) 0.0266(4) Uani d . 1
H H14 -0.1053 -0.1631 0.1898 0.032 Uiso calc R 1
C C15 0.0466(2) -0.12993(16) 0.31449(13) 0.0275(4) Uani d . 1
C C16 0.0632(2) -0.22393(16) 0.32232(13) 0.0277(4) Uani d . 1
C C17 0.1260(3) -0.23790(18) 0.40255(14) 0.0352(5) Uani d . 1
H H17 0.1324 -0.3030 0.4052 0.042 Uiso calc R 1
C C18 0.1786(3) -0.1560(2) 0.47803(15) 0.0425(6) Uani d . 1
H H18 0.2230 -0.1643 0.5332 0.051 Uiso calc R 1
C C19 0.1670(3) -0.0618(2) 0.47363(15) 0.0452(6) Uani d . 1
H H19 0.2051 -0.0053 0.5257 0.054 Uiso calc R 1
C C20 0.0998(3) -0.04925(17) 0.39331(14) 0.0367(5) Uani d . 1
H H20 0.0897 0.0162 0.3920 0.044 Uiso calc R 1
C C21 0.2127(2) 0.40704(14) 0.33211(12) 0.0213(4) Uani d . 1
C C22 0.2903(2) 0.47090(16) 0.41650(13) 0.0303(5) Uani d . 1
H H22 0.2885 0.4545 0.4678 0.036 Uiso calc R 1
C C23 0.3699(3) 0.55806(17) 0.42563(15) 0.0376(5) Uani d . 1
H H23 0.4220 0.6013 0.4834 0.045 Uiso calc R 1
C C24 0.3746(3) 0.58271(17) 0.35230(15) 0.0371(5) Uani d . 1
H H24 0.4315 0.6418 0.3590 0.044 Uiso calc R 1
C C25 0.2960(3) 0.52100(17) 0.26878(15) 0.0381(5) Uani d . 1
H H25 0.2974 0.5383 0.2179 0.046 Uiso calc R 1
C C26 0.2155(2) 0.43458(16) 0.25869(13) 0.0301(5) Uani d . 1
H H26 0.1610 0.3931 0.2008 0.036 Uiso calc R 1
C C27 -0.0781(2) 0.32069(15) 0.32397(11) 0.0232(4) Uani d . 1
C C28 -0.1203(2) 0.41723(17) 0.34369(13) 0.0319(5) Uani d . 1
H H28 -0.0468 0.4709 0.3564 0.038 Uiso calc R 1
C C29 -0.2696(3) 0.4356(2) 0.34482(15) 0.0420(6) Uani d . 1
H H29 -0.2979 0.5017 0.3578 0.050 Uiso calc R 1
C C30 -0.3766(3) 0.3585(2) 0.32731(15) 0.0452(6) Uani d . 1
H H30 -0.4786 0.3714 0.3278 0.054 Uiso calc R 1
C C31 -0.3354(3) 0.2624(2) 0.30894(15) 0.0445(6) Uani d . 1
H H31 -0.4088 0.2093 0.2978 0.053 Uiso calc R 1
C C32 -0.1874(2) 0.24358(18) 0.30673(14) 0.0347(5) Uani d . 1
H H32 -0.1600 0.1773 0.2933 0.042 Uiso calc R 1
C C33 0.1972(2) 0.25336(15) 0.40682(12) 0.0244(4) Uani d . 1
C C34 0.3130(2) 0.19163(16) 0.39942(14) 0.0322(5) Uani d . 1
H H34 0.3422 0.1674 0.3446 0.039 Uiso calc R 1
C C35 0.3877(3) 0.16445(18) 0.47098(15) 0.0417(6) Uani d . 1
H H35 0.4675 0.1223 0.4651 0.050 Uiso calc R 1
C C36 0.3450(3) 0.19911(19) 0.55075(15) 0.0441(6) Uani d . 1
H H36 0.3950 0.1803 0.5996 0.053 Uiso calc R 1
C C37 0.2305(3) 0.2606(2) 0.55940(15) 0.0436(6) Uani d . 1
H H37 0.2028 0.2849 0.6147 0.052 Uiso calc R 1
C C38 0.1543(3) 0.28788(18) 0.48801(14) 0.0362(5) Uani d . 1
H H38 0.0739 0.3295 0.4942 0.043 Uiso calc R 1
C C57 0.4654(3) -0.05803(18) 0.21369(15) 0.0403(6) Uani d . 1
H H57 0.3999 -0.0022 0.2142 0.048 Uiso calc R 1

loop_
_atom_site_aniso_label
_atom_site_aniso_U_11
_atom_site_aniso_U_22
_atom_site_aniso_U_33
_atom_site_aniso_U_12
_atom_site_aniso_U_13
_atom_site_aniso_U_23
Cu1 0.02160(10) 0.02080(10) 0.02030(10) -0.00021(9) 0.00547(9) 0.00619(9)
Cl1 0.0364(3) 0.0472(4) 0.0398(3) 0.0053(3) 0.0089(2) 0.0158(2)
Cl2 0.0757(6) 0.0776(6) 0.0433(4) -0.0086(4) -0.0105(3) 0.0093(3)
Cl3 0.0566(5) 0.0691(5) 0.0831(5) 0.0109(4) 0.0394(4) 0.0370(4)
P1 0.0179(2) 0.0202(3) 0.0197(2) -0.00029(19) 0.00561(17) 0.00637(18)
O4 0.0557(12) 0.0298(9) 0.0604(11) -0.0070(8) 0.0032(8) 0.0214(8)
O3 0.0532(11) 0.0401(10) 0.0342(9) 0.0074(8) 0.0082(7) 0.0132(7)
O1 0.0337(9) 0.0427(10) 0.0337(8) -0.0100(7) 0.0073(6) 0.0132(7)
O2 0.0593(12) 0.0574(12) 0.0382(9) -0.0163(9) 0.0182(8) 0.0220(8)
N1 0.0231(9) 0.0209(8) 0.0253(8) 0.0007(7) 0.0065(6) 0.0101(6)
N2 0.0193(8) 0.0210(8) 0.0211(8) 0.0016(6) 0.0053(6) 0.0068(6)
N5 0.0235(9) 0.0318(10) 0.0290(9) 0.0112(7) 0.0085(7) 0.0109(7)
N6 0.0324(11) 0.0304(10) 0.0374(10) 0.0096(8) 0.0078(8) 0.0101(8)
N7 0.0575(16) 0.0663(17) 0.0754(16) 0.0239(13) 0.0459(13) 0.0370(13)
N4 0.0325(11) 0.0287(10) 0.0387(11) 0.0035(8) 0.0016(8) 0.0159(8)
N3 0.0348(11) 0.0293(10) 0.0287(9) 0.0007(8) 0.0125(7) 0.0131(7)
C1 0.0210(10) 0.0295(11) 0.0298(10) 0.0021(8) 0.0038(8) 0.0146(8)
C2 0.0206(10) 0.0278(11) 0.0233(10) -0.0023(8) 0.0012(7) 0.0094(8)
C3 0.0285(11) 0.0243(11) 0.0205(10) 0.0035(8) 0.0062(7) 0.0095(7)
C4 0.0273(11) 0.0251(11) 0.0257(10) 0.0025(8) 0.0075(8) 0.0112(8)
C5 0.0273(11) 0.0244(10) 0.0225(10) 0.0012(8) 0.0076(7) 0.0079(7)
C6 0.0284(11) 0.0188(10) 0.0284(10) 0.0012(8) 0.0092(8) 0.0094(7)
C7 0.0303(12) 0.0187(10) 0.0296(11) -0.0002(8) 0.0087(8) 0.0088(8)
C8 0.0322(12) 0.0280(12) 0.0418(12) 0.0006(9) 0.0144(9) 0.0144(9)
C9 0.0255(12) 0.0307(12) 0.0533(14) -0.0017(9) 0.0071(10) 0.0154(10)
C10 0.0341(13) 0.0320(12) 0.0359(12) 0.0014(10) -0.0002(9) 0.0112(9)
C11 0.0334(12) 0.0283(12) 0.0322(11) 0.0009(9) 0.0077(9) 0.0113(8)
C12 0.0193(10) 0.0231(10) 0.0287(10) -0.0020(8) 0.0065(7) 0.0077(8)
C13 0.0225(10) 0.0240(10) 0.0309(10) -0.0031(8) 0.0044(8) 0.0112(8)
C14 0.0239(11) 0.0252(11) 0.0301(11) -0.0014(8) 0.0050(8) 0.0097(8)
C15 0.0245(11) 0.0292(11) 0.0326(11) -0.0017(9) 0.0084(8) 0.0146(8)
C16 0.0232(11) 0.0303(11) 0.0325(11) -0.0008(9) 0.0068(8) 0.0148(8)
C17 0.0318(12) 0.0408(14) 0.0406(13) 0.0044(10) 0.0085(9) 0.0241(10)
C18 0.0401(14) 0.0571(17) 0.0326(13) -0.0006(12) 0.0022(10) 0.0228(11)
C19 0.0522(16) 0.0448(15) 0.0329(13) -0.0071(12) 0.0017(10) 0.0119(10)
C20 0.0441(14) 0.0322(13) 0.0342(12) -0.0029(10) 0.0087(9) 0.0127(9)
C21 0.0175(10) 0.0213(10) 0.0261(10) 0.0016(8) 0.0081(7) 0.0077(7)
C22 0.0302(12) 0.0295(12) 0.0275(11) -0.0018(9) 0.0030(8) 0.0079(8)
C23 0.0345(13) 0.0274(12) 0.0396(12) -0.0056(10) -0.0005(9) 0.0035(9)
C24 0.0306(13) 0.0254(12) 0.0555(14) -0.0046(10) 0.0132(10) 0.0130(10)
C25 0.0463(15) 0.0324(13) 0.0428(13) -0.0029(11) 0.0201(10) 0.0164(10)
C26 0.0327(12) 0.0290(12) 0.0285(11) -0.0032(9) 0.0103(8) 0.0081(8)
C27 0.0199(10) 0.0311(11) 0.0183(10) 0.0017(8) 0.0056(7) 0.0076(7)
C28 0.0272(12) 0.0343(12) 0.0344(11) 0.0047(9) 0.0106(8) 0.0101(9)
C29 0.0341(14) 0.0491(16) 0.0441(13) 0.0175(12) 0.0162(10) 0.0132(11)
C30 0.0216(12) 0.074(2) 0.0395(13) 0.0119(12) 0.0123(9) 0.0149(12)
C31 0.0263(13) 0.0563(17) 0.0441(13) -0.0096(11) 0.0118(10) 0.0070(11)
C32 0.0257(12) 0.0361(13) 0.0384(12) -0.0021(10) 0.0126(9) 0.0050(9)
C33 0.0232(10) 0.0252(11) 0.0241(10) -0.0057(8) 0.0045(7) 0.0087(8)
C34 0.0287(12) 0.0325(12) 0.0333(11) 0.0007(9) 0.0039(8) 0.0112(9)
C35 0.0336(14) 0.0413(14) 0.0482(14) 0.0019(11) -0.0046(10) 0.0226(11)
C36 0.0407(15) 0.0504(16) 0.0404(14) -0.0157(12) -0.0115(10) 0.0295(11)
C37 0.0435(15) 0.0634(17) 0.0267(12) -0.0138(13) 0.0042(9) 0.0227(11)
C38 0.0310(13) 0.0479(15) 0.0320(12) 0.0005(10) 0.0111(9) 0.0146(10)
C57 0.0438(15) 0.0403(14) 0.0398(13) 0.0134(11) 0.0107(10) 0.0172(10)

loop_
_atom_type_symbol
_atom_type_description
_atom_type_scat_dispersion_real
_atom_type_scat_dispersion_imag
_atom_type_scat_source
C C 0.0033 0.0016 'International Tables Vol C Tables 4.2.6.8 and 6.1.1.4'
H H 0.0000 0.0000 'International Tables Vol C Tables 4.2.6.8 and 6.1.1.4'
N N 0.0061 0.0033 'International Tables Vol C Tables 4.2.6.8 and 6.1.1.4'
O O 0.0106 0.0060 'International Tables Vol C Tables 4.2.6.8 and 6.1.1.4'
P P 0.1023 0.0942 'International Tables Vol C Tables 4.2.6.8 and 6.1.1.4'
Cl Cl 0.1484 0.1585 'International Tables Vol C Tables 4.2.6.8 and 6.1.1.4'
Cu Cu 0.3201 1.2651 'International Tables Vol C Tables 4.2.6.8 and 6.1.1.4'

loop_
_geom_angle_atom_site_label_1
_geom_angle_atom_site_label_2
_geom_angle_atom_site_label_3
_geom_angle
_geom_angle_publ_flag
N5 Cu1 N2 109.65(8) no
N5 Cu1 N1 111.99(7) no
N2 Cu1 N1 81.39(7) no
N5 Cu1 P1 115.39(6) no
N2 Cu1 P1 118.36(5) no
N1 Cu1 P1 115.48(6) no
C21 P1 C27 103.45(10) no
C21 P1 C33 103.54(9) no
C27 P1 C33 104.79(9) no
C21 P1 Cu1 113.38(7) no
C27 P1 Cu1 114.71(7) no
C33 P1 Cu1 115.58(8) no
C3 N1 C1 119.46(15) no
C3 N1 Cu1 134.93(14) no
C1 N1 Cu1 105.59(11) no
C12 N2 C2 117.20(16) no
C12 N2 Cu1 130.68(13) no
C2 N2 Cu1 111.94(12) no
N6 N5 Cu1 128.68(15) no
N5 N6 N7 178.7(2) ?
O4 N4 O3 123.98(19) ?
O4 N4 C16 117.87(18) ?
O3 N4 C16 118.11(18) ?
O1 N3 O2 122.97(17) ?
O1 N3 C7 119.48(15) ?
O2 N3 C7 117.55(17) ?
N1 C1 C2 108.93(16) ?
N1 C1 H1A 109.9 ?
C2 C1 H1A 109.9 ?
N1 C1 H1B 109.9 ?
C2 C1 H1B 109.9 ?
H1A C1 H1B 108.3 ?
N2 C2 C1 108.89(15) ?
N2 C2 H2A 109.9 ?
C1 C2 H2A 109.9 ?
N2 C2 H2B 109.9 ?
C1 C2 H2B 109.9 ?
H2A C2 H2B 108.3 ?
N1 C3 C4 121.97(17) ?
N1 C3 H3 119.0 ?
C4 C3 H3 119.0 ?
C5 C4 C3 123.01(17) ?
C5 C4 H4 118.5 ?
C3 C4 H4 118.5 ?
C4 C5 C6 123.83(18) ?
C4 C5 H5 118.1 ?
C6 C5 H5 118.1 ?
C7 C6 C11 114.83(19) ?
C7 C6 C5 125.10(17) ?
C11 C6 C5 120.02(17) ?
C8 C7 C6 123.20(18) ?
C8 C7 N3 116.32(17) ?
C6 C7 N3 120.46(18) ?
C9 C8 C7 119.78(19) ?
C9 C8 H8 120.1 ?
C7 C8 H8 120.1 ?
C8 C9 C10 119.2(2) ?
C8 C9 H9 120.4 ?
C10 C9 H9 120.4 ?
C11 C10 C9 120.22(19) ?
C11 C10 H10 119.9 ?
C9 C10 H10 119.9 ?
C10 C11 C6 122.80(19) ?
C10 C11 H11 118.6 ?
C6 C11 H11 118.6 ?
N2 C12 C13 121.77(18) ?
N2 C12 H12 119.1 ?
C13 C12 H12 119.1 ?
C14 C13 C12 122.19(19) ?
C14 C13 H13 118.9 ?
C12 C13 H13 118.9 ?
C13 C14 C15 124.30(19) ?
C13 C14 H14 117.8 ?
C15 C14 H14 117.8 ?
C20 C15 C16 115.48(18) ?
C20 C15 C14 120.10(19) ?
C16 C15 C14 124.28(19) ?
C17 C16 C15 123.3(2) ?
C17 C16 N4 116.00(19) ?
C15 C16 N4 120.67(17) ?
C18 C17 C16 118.9(2) ?
C18 C17 H17 120.5 ?
C16 C17 H17 120.5 ?
C17 C18 C19 120.0(2) ?
C17 C18 H18 120.0 ?
C19 C18 H18 120.0 ?
C18 C19 C20 120.2(2) ?
C18 C19 H19 119.9 ?
C20 C19 H19 119.9 ?
C19 C20 C15 122.0(2) ?
C19 C20 H20 119.0 ?
C15 C20 H20 119.0 ?
C26 C21 C22 118.20(18) ?
C26 C21 P1 116.90(14) ?
C22 C21 P1 124.88(14) ?
C23 C22 C21 120.18(19) ?
C23 C22 H22 119.9 ?
C21 C22 H22 119.9 ?
C24 C23 C22 120.8(2) ?
C24 C23 H23 119.6 ?
C22 C23 H23 119.6 ?
C23 C24 C25 119.5(2) ?
C23 C24 H24 120.3 ?
C25 C24 H24 120.3 ?
C26 C25 C24 120.41(19) ?
C26 C25 H25 119.8 ?
C24 C25 H25 119.8 ?
C25 C26 C21 120.91(19) ?
C25 C26 H26 119.5 ?
C21 C26 H26 119.5 ?
C28 C27 C32 118.8(2) ?
C28 C27 P1 123.47(16) ?
C32 C27 P1 117.56(16) ?
C29 C28 C27 120.3(2) ?
C29 C28 H28 119.9 ?
C27 C28 H28 119.9 ?
C30 C29 C28 120.3(2) ?
C30 C29 H29 119.9 ?
C28 C29 H29 119.9 ?
C29 C30 C31 119.9(2) ?
C29 C30 H30 120.0 ?
C31 C30 H30 120.0 ?
C32 C31 C30 120.0(2) ?
C32 C31 H31 120.0 ?
C30 C31 H31 120.0 ?
C31 C32 C27 120.7(2) ?
C31 C32 H32 119.6 ?
C27 C32 H32 119.6 ?
C34 C33 C38 118.88(18) ?
C34 C33 P1 117.52(15) ?
C38 C33 P1 123.59(17) ?
C33 C34 C35 121.0(2) ?
C33 C34 H34 119.5 ?
C35 C34 H34 119.5 ?
C36 C35 C34 119.6(2) ?
C36 C35 H35 120.2 ?
C34 C35 H35 120.2 ?
C37 C36 C35 120.14(19) ?
C37 C36 H36 119.9 ?
C35 C36 H36 119.9 ?
C36 C37 C38 120.7(2) ?
C36 C37 H37 119.6 ?
C38 C37 H37 119.6 ?
C37 C38 C33 119.6(2) ?
C37 C38 H38 120.2 ?
C33 C38 H38 120.2 ?
Cl1 C57 Cl3 110.98(14) ?
Cl1 C57 Cl2 109.92(14) ?
Cl3 C57 Cl2 110.04(13) ?
Cl1 C57 H57 108.6 ?
Cl3 C57 H57 108.6 ?
Cl2 C57 H57 108.6 ?

loop_
_geom_bond_atom_site_label_1
_geom_bond_atom_site_label_2
_geom_bond_distance
_geom_bond_publ_flag
Cu1 N5 2.031(2) no
Cu1 N2 2.0844(19) ?
Cu1 N1 2.0982(17) ?
Cu1 P1 2.2082(11) no
Cl1 C57 1.749(2) ?
Cl2 C57 1.772(3) ?
Cl3 C57 1.756(3) ?
P1 C21 1.826(2) no
P1 C27 1.828(2) ?
P1 C33 1.831(2) ?
O4 N4 1.224(2) ?
O3 N4 1.230(2) ?
O1 N3 1.218(2) ?
O2 N3 1.222(2) ?
N1 C3 1.280(2) ?
N1 C1 1.465(3) ?
N2 C12 1.276(2) ?
N2 C2 1.478(2) ?
N5 N6 1.165(2) ?
N6 N7 1.172(3) ?
N4 C16 1.471(3) ?
N3 C7 1.483(3) ?
C1 C2 1.520(3) no
C1 H1A 0.9900 ?
C1 H1B 0.9900 ?
C2 H2A 0.9900 ?
C2 H2B 0.9900 ?
C3 C4 1.442(3) no
C3 H3 0.9500 ?
C4 C5 1.339(3) no
C4 H4 0.9500 ?
C5 C6 1.471(3) no
C5 H5 0.9500 ?
C6 C7 1.403(3) ?
C6 C11 1.406(3) ?
C7 C8 1.378(3) ?
C8 C9 1.377(3) ?
C8 H8 0.9500 ?
C9 C10 1.391(3) ?
C9 H9 0.9500 ?
C10 C11 1.369(3) ?
C10 H10 0.9500 ?
C11 H11 0.9500 ?
C12 C13 1.452(3) ?
C12 H12 0.9500 ?
C13 C14 1.336(3) ?
C13 H13 0.9500 ?
C14 C15 1.469(3) ?
C14 H14 0.9500 ?
C15 C20 1.396(3) ?
C15 C16 1.401(3) ?
C16 C17 1.390(3) ?
C17 C18 1.374(3) ?
C17 H17 0.9500 ?
C18 C19 1.378(4) ?
C18 H18 0.9500 ?
C19 C20 1.391(3) ?
C19 H19 0.9500 ?
C20 H20 0.9500 ?
C21 C26 1.393(3) ?
C21 C22 1.395(3) ?
C22 C23 1.385(3) ?
C22 H22 0.9500 ?
C23 C24 1.372(3) ?
C23 H23 0.9500 ?
C24 C25 1.379(3) ?
C24 H24 0.9500 ?
C25 C26 1.375(3) ?
C25 H25 0.9500 ?
C26 H26 0.9500 ?
C27 C28 1.390(3) ?
C27 C32 1.391(3) ?
C28 C29 1.389(3) ?
C28 H28 0.9500 ?
C29 C30 1.376(4) ?
C29 H29 0.9500 ?
C30 C31 1.383(4) ?
C30 H30 0.9500 ?
C31 C32 1.382(3) ?
C31 H31 0.9500 ?
C32 H32 0.9500 ?
C33 C34 1.383(3) ?
C33 C38 1.405(3) ?
C34 C35 1.391(3) ?
C34 H34 0.9500 ?
C35 C36 1.383(4) ?
C35 H35 0.9500 ?
C36 C37 1.372(4) ?
C36 H36 0.9500 ?
C37 C38 1.393(3) ?
C37 H37 0.9500 ?
C38 H38 0.9500 ?
C57 H57 1.0000 ?

loop_
_geom_torsion_atom_site_label_1
_geom_torsion_atom_site_label_2
_geom_torsion_atom_site_label_3
_geom_torsion_atom_site_label_4
_geom_torsion
N5 Cu1 P1 C21 72.99(10)
N2 Cu1 P1 C21 -154.22(8)
N1 Cu1 P1 C21 -60.28(9)
N5 Cu1 P1 C27 -168.46(8)
N2 Cu1 P1 C27 -35.67(9)
N1 Cu1 P1 C27 58.27(9)
N5 Cu1 P1 C33 -46.33(9)
N2 Cu1 P1 C33 86.46(9)
N1 Cu1 P1 C33 -179.60(8)
N5 Cu1 N1 C3 -40.5(2)
N2 Cu1 N1 C3 -148.3(2)
P1 Cu1 N1 C3 94.30(19)
N5 Cu1 N1 C1 137.74(13)
N2 Cu1 N1 C1 29.94(12)
P1 Cu1 N1 C1 -87.45(13)
N5 Cu1 N2 C12 60.37(19)
N1 Cu1 N2 C12 170.74(18)
P1 Cu1 N2 C12 -74.88(19)
N5 Cu1 N2 C2 -114.55(13)
N1 Cu1 N2 C2 -4.18(12)
P1 Cu1 N2 C2 110.20(12)
N2 Cu1 N5 N6 109.6(2)
N1 Cu1 N5 N6 21.2(2)
P1 Cu1 N5 N6 -113.69(19)
Cu1 N5 N6 N7 138(10)
C3 N1 C1 C2 127.91(18)
Cu1 N1 C1 C2 -50.67(16)
C12 N2 C2 C1 162.44(17)
Cu1 N2 C2 C1 -21.90(18)
N1 C1 C2 N2 48.7(2)
C1 N1 C3 C4 -177.38(18)
Cu1 N1 C3 C4 0.7(3)
N1 C3 C4 C5 -179.00(19)
C3 C4 C5 C6 -178.40(19)
C4 C5 C6 C7 151.3(2)
C4 C5 C6 C11 -31.3(3)
C11 C6 C7 C8 -0.2(3)
C5 C6 C7 C8 177.3(2)
C11 C6 C7 N3 177.93(18)
C5 C6 C7 N3 -4.5(3)
O1 N3 C7 C8 155.6(2)
O2 N3 C7 C8 -23.3(3)
O1 N3 C7 C6 -22.7(3)
O2 N3 C7 C6 158.4(2)
C6 C7 C8 C9 -0.2(3)
N3 C7 C8 C9 -178.49(19)
C7 C8 C9 C10 0.4(3)
C8 C9 C10 C11 -0.1(3)
C9 C10 C11 C6 -0.4(4)
C7 C6 C11 C10 0.6(3)
C5 C6 C11 C10 -177.1(2)
C2 N2 C12 C13 -179.26(17)
Cu1 N2 C12 C13 6.0(3)
N2 C12 C13 C14 179.0(2)
C12 C13 C14 C15 -172.71(19)
C13 C14 C15 C20 30.1(3)
C13 C14 C15 C16 -154.3(2)
C20 C15 C16 C17 0.9(3)
C14 C15 C16 C17 -174.9(2)
C20 C15 C16 N4 -177.37(19)
C14 C15 C16 N4 6.8(3)
O4 N4 C16 C17 38.5(3)
O3 N4 C16 C17 -139.2(2)
O4 N4 C16 C15 -143.1(2)
O3 N4 C16 C15 39.2(3)
C15 C16 C17 C18 -1.8(3)
N4 C16 C17 C18 176.5(2)
C16 C17 C18 C19 0.8(4)
C17 C18 C19 C20 1.1(4)
C18 C19 C20 C15 -2.1(4)
C16 C15 C20 C19 1.1(3)
C14 C15 C20 C19 177.1(2)
C27 P1 C21 C26 -94.68(17)
C33 P1 C21 C26 156.19(16)
Cu1 P1 C21 C26 30.18(18)
C27 P1 C21 C22 86.81(19)
C33 P1 C21 C22 -22.3(2)
Cu1 P1 C21 C22 -148.32(16)
C26 C21 C22 C23 -1.3(3)
P1 C21 C22 C23 177.21(17)
C21 C22 C23 C24 -0.4(4)
C22 C23 C24 C25 1.5(4)
C23 C24 C25 C26 -1.1(4)
C24 C25 C26 C21 -0.6(4)
C22 C21 C26 C25 1.8(3)
P1 C21 C26 C25 -176.84(18)
C21 P1 C27 C28 2.31(17)
C33 P1 C27 C28 110.50(16)
Cu1 P1 C27 C28 -121.68(15)
C21 P1 C27 C32 176.81(14)
C33 P1 C27 C32 -75.01(16)
Cu1 P1 C27 C32 52.81(16)
C32 C27 C28 C29 -0.9(3)
P1 C27 C28 C29 173.57(15)
C27 C28 C29 C30 0.6(3)
C28 C29 C30 C31 0.3(3)
C29 C30 C31 C32 -1.1(3)
C30 C31 C32 C27 0.8(3)
C28 C27 C32 C31 0.1(3)
P1 C27 C32 C31 -174.63(16)
C21 P1 C33 C34 -95.15(17)
C27 P1 C33 C34 156.73(16)
Cu1 P1 C33 C34 29.44(18)
C21 P1 C33 C38 83.61(19)
C27 P1 C33 C38 -24.5(2)
Cu1 P1 C33 C38 -151.80(16)
C38 C33 C34 C35 -0.6(3)
P1 C33 C34 C35 178.23(17)
C33 C34 C35 C36 0.4(3)
C34 C35 C36 C37 -0.5(4)
C35 C36 C37 C38 0.9(4)
C36 C37 C38 C33 -1.2(3)
C34 C33 C38 C37 1.0(3)
P1 C33 C38 C37 -177.78(17)
